data_7708370
loop_
_publ_author_name
'Hill, Anthony'
'Frogley, Benjamin'
'Welsh, Steven S.'

_publ_section_title
;
 Symmetric and Non-symmetric Anthracen-diyl Bis(alkylidynes)
;
_journal_name_full 'Dalton Transactions'
_journal_paper_doi 10.1039/D1DT02537F
_journal_year 2021
_chemical_formula_moiety 'C52 H36 B2 Br2 N12 O4 Pd W2'
_chemical_formula_sum 'C52 H36 B2 Br2 N12 O4 Pd W2'
_chemical_formula_weight 1548.47
_space_group_crystal_system monoclinic
_space_group_IT_number 14
_space_group_name_Hall '-P 2ybc'
_space_group_name_H-M_alt 'P 1 21/c 1'
_atom_sites_solution_hydrogens mixed
_atom_sites_solution_primary dual
_audit_creation_date 2020-12-04
_audit_creation_method
;
Olex2 1.3
(compiled 2020.11.12 svn.r5f609507 for OlexSys, GUI svn.r6226)
;
_audit_update_record
;
2021-04-21 deposited with the CCDC.	2021-09-20 downloaded from the CCDC.
;
_cell_angle_alpha 90
_cell_angle_beta 102.146(3)
_cell_angle_gamma 90
_cell_formula_units_Z 4
_cell_length_a 11.5661(4)
_cell_length_b 21.7317(7)
_cell_length_c 22.2650(7)
_cell_measurement_reflns_used 7327
_cell_measurement_temperature 150.01(10)
_cell_measurement_theta_max 27.4940
_cell_measurement_theta_min 3.7380
_cell_volume 5471.1(3)
_computing_cell_refinement 'CrysAlisPro 1.171.40.82a (Rigaku OD, 2020)'
_computing_data_collection 'CrysAlisPro 1.171.40.82a (Rigaku OD, 2020)'
_computing_data_reduction 'CrysAlisPro 1.171.40.82a (Rigaku OD, 2020)'
_computing_molecular_graphics 'Olex2 1.3 (Dolomanov et al., 2009)'
_computing_publication_material 'Olex2 1.3 (Dolomanov et al., 2009)'
_computing_structure_refinement 'SHELXL 2018/3 (Sheldrick, 2015)'
_computing_structure_solution 'SHELXT 2018/2 (Sheldrick, 2018)'
_diffrn_ambient_environment N~2~
_diffrn_ambient_temperature 150.01(10)
_diffrn_detector 'CCD plate'
_diffrn_detector_area_resol_mean 8.1297
_diffrn_detector_type EosS2
_diffrn_measured_fraction_theta_full 0.990
_diffrn_measured_fraction_theta_max 0.813
_diffrn_measurement_details
;
List of Runs (angles in degrees, time in seconds):

  # Type    Start    End  Width  t~exp~   \w     \q     \k     \f   Frames
#--------------------------------------------------------------------------
  1  \w    -40.00  11.00   1.00   50.00    --   12.73 -77.00 -30.00   51
  2  \w    -13.00  52.00   1.00   50.00    --   12.73 -99.00-180.00   65
  3  \w      1.00  74.00   1.00   50.00    --   12.73  57.00 -90.00   73
;
_diffrn_measurement_device 'four-circle diffractometer'
_diffrn_measurement_device_type 'SuperNova, Dual, Cu at home/near, EosS2'
_diffrn_measurement_method '\w scans'
_diffrn_orient_matrix_type 'CrysAlisPro convention (1999,Acta A55,543-557)'
_diffrn_orient_matrix_UB_11 -0.0618803000
_diffrn_orient_matrix_UB_12 0.0002470000
_diffrn_orient_matrix_UB_13 -0.0120716000
_diffrn_orient_matrix_UB_21 0.0099359000
_diffrn_orient_matrix_UB_22 -0.0089128000
_diffrn_orient_matrix_UB_23 -0.0291366000
_diffrn_orient_matrix_UB_31 -0.0033613000
_diffrn_orient_matrix_UB_32 -0.0313890000
_diffrn_orient_matrix_UB_33 0.0081610000
_diffrn_radiation_monochromator mirror
_diffrn_radiation_probe x-ray
_diffrn_radiation_type 'Mo K\a'
_diffrn_radiation_wavelength 0.71073
_diffrn_reflns_av_R_equivalents 0.0310
_diffrn_reflns_av_unetI/netI 0.0539
_diffrn_reflns_Laue_measured_fraction_full 0.990
_diffrn_reflns_Laue_measured_fraction_max 0.813
_diffrn_reflns_limit_h_max 14
_diffrn_reflns_limit_h_min -15
_diffrn_reflns_limit_k_max 26
_diffrn_reflns_limit_k_min -28
_diffrn_reflns_limit_l_max 29
_diffrn_reflns_limit_l_min -26
_diffrn_reflns_number 20915
_diffrn_reflns_point_group_measured_fraction_full 0.990
_diffrn_reflns_point_group_measured_fraction_max 0.813
_diffrn_reflns_theta_full 25.242
_diffrn_reflns_theta_max 28.230
_diffrn_reflns_theta_min 3.376
_diffrn_source 'micro-focus sealed X-ray tube'
_diffrn_source_type 'SuperNova (Mo) X-ray Source'
_exptl_absorpt_coefficient_mu 6.036
_exptl_absorpt_correction_T_max 1.00000
_exptl_absorpt_correction_T_min 0.86857
_exptl_absorpt_correction_type multi-scan
_exptl_absorpt_process_details
;
CrysAlisPro 1.171.40.82a (Rigaku Oxford Diffraction, 2020)
Empirical absorption correction using spherical harmonics,
implemented in SCALE3 ABSPACK scaling algorithm.
;
_exptl_crystal_colour red
_exptl_crystal_colour_primary red
_exptl_crystal_density_diffrn 1.880
_exptl_crystal_description block
_exptl_crystal_F_000 2952
_exptl_crystal_size_max 0.195
_exptl_crystal_size_mid 0.068
_exptl_crystal_size_min 0.044
_refine_diff_density_max 2.045
_refine_diff_density_min -1.421
_refine_diff_density_rms 0.166
_refine_ls_extinction_method none
_refine_ls_goodness_of_fit_ref 1.034
_refine_ls_hydrogen_treatment mixed
_refine_ls_matrix_type full
_refine_ls_number_parameters 684
_refine_ls_number_reflns 10985
_refine_ls_number_restraints 0
_refine_ls_restrained_S_all 1.034
_refine_ls_R_factor_all 0.0564
_refine_ls_R_factor_gt 0.0405
_refine_ls_shift/su_max 0.002
_refine_ls_shift/su_mean 0.000
_refine_ls_structure_factor_coef Fsqd
_refine_ls_weighting_details 'w=1/[\s^2^(Fo^2^)+(0.0430P)^2^+10.2201P] where P=(Fo^2^+2Fc^2^)/3'
_refine_ls_weighting_scheme calc
_refine_ls_wR_factor_gt 0.0881
_refine_ls_wR_factor_ref 0.0952
_reflns_Friedel_coverage 0.000
_reflns_number_gt 8784
_reflns_number_total 10985
_reflns_threshold_expression 'I > 2\s(I)'
_cod_data_source_file d1dt02537f2.cif
_cod_data_source_block Compound_3a_CCDC1
_cod_database_code 7708370
_shelx_shelxl_version_number 2018/3
_chemical_oxdiff_formula 'C52 H36 B2 Br2 N12 O4 Pd W2'
_chemical_oxdiff_usercomment c/e
_shelx_space_group_comment
;
The symmetry employed for this shelxl refinement is uniquely defined
by the following loop, which should always be used as a source of
symmetry information in preference to the above space-group names.
They are only intended as comments.
;
_reflns_odcompleteness_completeness 99.23
_reflns_odcompleteness_iscentric 1
_reflns_odcompleteness_theta 24.97
_olex2_refinement_description
;
1. Fixed Uiso
 At 1.2 times of:
  All C(H) groups
2.a Aromatic/amide H refined with riding coordinates:
 C18(H18), C20(H20), C47(H47), C49(H49), C21(H21), C25(H25), C6(H6), C24(H24),
 C26(H26), C52(H52), C50(H50), C48(H48), C46(H46), C22(H22), C19(H19), C23(H23),
  C42(H42), C51(H51), C32(H32), C44(H44), C16(H16), C45(H45), C7(H7), C33(H33),
 C13(H13), C34(H34), C9(H9), C8(H8), C39(H39), C15(H15), C35(H35), C40(H40),
 C41(H41), C14(H14)
;
_smtbx_masks_void_probe_radius 1.2
_smtbx_masks_void_truncation_radius 1.2
_ins_header
;
TITL BF124A2_scale in P2(1)/c 
REM P2(1)/c (#14 in standard setting)
CELL 0.71073  11.566143  21.731707  22.264961  90.0000 102.1459  90.0000
ZERR    4.00   0.000418   0.000701   0.000721   0.0000   0.0033   0.0000
LATT  1
SYMM -x, y+1/2,-z+1/2 
SFAC C H B N O Br Pd W
UNIT 208.00 144.00 8.00 48.00 16.00 8.00 4.00 8.00
TREF
HKLF 4
END
;
_olex2_submission_special_instructions 'No special instructions were received'
_oxdiff_exptl_absorpt_empirical_details
;
Empirical correction (ABSPACK) includes:
- Absorption correction using spherical harmonics
- Frame scaling
;
_oxdiff_exptl_absorpt_empirical_full_max 1.155
_oxdiff_exptl_absorpt_empirical_full_min 0.900

loop_
_space_group_symop_operation_xyz
'x, y, z'
'-x, y+1/2, -z+1/2'
'-x, -y, -z'
'x, -y-1/2, z-1/2'

loop_
_atom_site_label
_atom_site_type_symbol
_atom_site_fract_x
_atom_site_fract_y
_atom_site_fract_z
_atom_site_U_iso_or_equiv
_atom_site_adp_type
_atom_site_occupancy
_atom_site_site_symmetry_order
_atom_site_calc_flag
_atom_site_refinement_flags_posn
_atom_site_refinement_flags_adp
_atom_site_refinement_flags_occupancy
_atom_site_disorder_assembly
_atom_site_disorder_group
W1 W 0.81104(2) 0.54117(2) 0.37667(2) 0.01708(7) Uani 1 1 d . . . . .
W2 W 0.83655(2) 0.76641(2) 0.26923(2) 0.02014(7) Uani 1 1 d . . . . .
Pd1 Pd 0.79452(4) 0.65473(2) 0.32027(2) 0.01923(11) Uani 1 1 d . . . . .
Br2 Br 0.30222(10) 0.58304(5) 0.06425(4) 0.0730(3) Uani 1 1 d . . . . .
Br1 Br 0.34076(12) 0.77582(5) 0.46434(6) 0.0926(4) Uani 1 1 d . . . . .
O2 O 0.9710(4) 0.5739(2) 0.2830(2) 0.0287(10) Uani 1 1 d . . . . .
N5 N 0.6874(4) 0.4843(2) 0.3107(2) 0.0179(11) Uani 1 1 d . . . . .
O4 O 1.0122(4) 0.7145(2) 0.3857(2) 0.0371(12) Uani 1 1 d . . . . .
O1 O 1.0283(4) 0.5931(2) 0.4732(2) 0.0385(12) Uani 1 1 d . . . . .
N1 N 0.9108(5) 0.4520(2) 0.3842(2) 0.0215(11) Uani 1 1 d . . . . .
N9 N 0.7444(5) 0.8310(2) 0.1979(2) 0.0246(12) Uani 1 1 d . . . . .
C2 C 0.9036(5) 0.5685(3) 0.3155(3) 0.0190(13) Uani 1 1 d . . . . .
N3 N 0.7284(4) 0.4924(2) 0.4443(2) 0.0204(11) Uani 1 1 d . . . . .
C27 C 0.7201(5) 0.7059(3) 0.2430(3) 0.0218(13) Uani 1 1 d . . . . .
C1 C 0.7145(6) 0.6103(3) 0.3839(3) 0.0236(14) Uani 1 1 d . . . . .
O3 O 0.9821(5) 0.7030(3) 0.1826(2) 0.0476(14) Uani 1 1 d . . . . .
N6 N 0.6540(4) 0.4261(2) 0.3251(2) 0.0211(11) Uani 1 1 d . . . . .
N2 N 0.8548(5) 0.3960(2) 0.3850(2) 0.0231(11) Uani 1 1 d . . . . .
N11 N 0.7659(5) 0.8351(2) 0.3270(2) 0.0223(11) Uani 1 1 d . . . . .
C28 C 0.9376(6) 0.7268(3) 0.3430(3) 0.0247(14) Uani 1 1 d . . . . .
N4 N 0.7007(5) 0.4316(2) 0.4399(2) 0.0233(12) Uani 1 1 d . . . . .
N12 N 0.7772(5) 0.8959(2) 0.3182(2) 0.0250(12) Uani 1 1 d . . . . .
N7 N 0.9792(5) 0.8382(2) 0.2775(2) 0.0237(12) Uani 1 1 d . . . . .
C3 C 0.9477(6) 0.5744(3) 0.4396(3) 0.0241(14) Uani 1 1 d . . . . .
N10 N 0.7527(5) 0.8936(2) 0.2053(2) 0.0270(12) Uani 1 1 d . . . . .
N8 N 0.9550(5) 0.8997(2) 0.2716(2) 0.0278(12) Uani 1 1 d . . . . .
C29 C 0.9281(6) 0.7251(3) 0.2150(3) 0.0327(16) Uani 1 1 d . . . . .
C4 C 0.6279(6) 0.6482(3) 0.4046(3) 0.0235(14) Uani 1 1 d . . . . .
C18 C 1.0247(6) 0.4396(3) 0.3843(3) 0.0253(14) Uani 1 1 d . . . . .
H18 H 1.082975 0.468871 0.383662 0.030 Uiso 1 1 calc R U . . .
C30 C 0.6224(6) 0.6736(3) 0.2021(3) 0.0252(15) Uani 1 1 d . . . . .
C20 C 0.9340(6) 0.3513(3) 0.3854(3) 0.0283(15) Uani 1 1 d . . . . .
H20 H 0.918073 0.309406 0.385696 0.034 Uiso 1 1 calc R U . . .
C47 C 0.6717(6) 0.8212(3) 0.1441(3) 0.0266(14) Uani 1 1 d . . . . .
H47 H 0.650493 0.782502 0.127613 0.032 Uiso 1 1 calc R U . . .
C49 C 0.6858(6) 0.9209(3) 0.1561(3) 0.0308(16) Uani 1 1 d . . . . .
H49 H 0.677184 0.963153 0.149971 0.037 Uiso 1 1 calc R U . . .
C21 C 0.6992(6) 0.5120(3) 0.4960(3) 0.0261(14) Uani 1 1 d . . . . .
H21 H 0.707425 0.552294 0.510257 0.031 Uiso 1 1 calc R U . . .
C25 C 0.5501(6) 0.4472(3) 0.2336(3) 0.0292(16) Uani 1 1 d . . . . .
H25 H 0.496605 0.444441 0.196113 0.035 Uiso 1 1 calc R U . . .
C43 C 0.6438(6) 0.6255(3) 0.1621(3) 0.0289(15) Uani 1 1 d . . . . .
C17 C 0.6628(7) 0.6929(3) 0.4517(3) 0.0296(16) Uani 1 1 d . . . . .
C5 C 0.5063(6) 0.6411(3) 0.3773(3) 0.0278(15) Uani 1 1 d . . . . .
C6 C 0.4667(6) 0.5977(3) 0.3299(3) 0.0321(16) Uani 1 1 d . . . . .
H6 H 0.521954 0.573329 0.316165 0.039 Uiso 1 1 calc R U . . .
C24 C 0.6246(5) 0.4959(3) 0.2548(3) 0.0246(14) Uani 1 1 d . . . . .
H24 H 0.629856 0.531851 0.232897 0.029 Uiso 1 1 calc R U . . .
C26 C 0.5717(6) 0.4038(3) 0.2792(3) 0.0276(15) Uani 1 1 d . . . . .
H26 H 0.535280 0.365540 0.278236 0.033 Uiso 1 1 calc R U . . .
C52 C 0.7372(6) 0.9270(3) 0.3621(3) 0.0326(16) Uani 1 1 d . . . . .
H52 H 0.736673 0.969599 0.366230 0.039 Uiso 1 1 calc R U . . .
C50 C 0.7180(6) 0.8284(3) 0.3757(3) 0.0302(15) Uani 1 1 d . . . . .
H50 H 0.700581 0.790795 0.391714 0.036 Uiso 1 1 calc R U . . .
C48 C 0.6318(6) 0.8760(3) 0.1159(3) 0.0333(17) Uani 1 1 d . . . . .
H48 H 0.579969 0.881493 0.078277 0.040 Uiso 1 1 calc R U . . .
C46 C 1.0572(6) 0.9301(3) 0.2774(3) 0.0364(17) Uani 1 1 d . . . . .
H46 H 1.064168 0.972657 0.275275 0.044 Uiso 1 1 calc R U . . .
C22 C 0.6555(7) 0.4646(3) 0.5251(3) 0.0358(17) Uani 1 1 d . . . . .
H22 H 0.629961 0.466137 0.561998 0.043 Uiso 1 1 calc R U . . .
C19 C 1.0420(6) 0.3766(3) 0.3854(3) 0.0336(16) Uani 1 1 d . . . . .
H19 H 1.112554 0.355818 0.386073 0.040 Uiso 1 1 calc R U . . .
C23 C 0.6577(6) 0.4143(3) 0.4879(3) 0.0307(16) Uani 1 1 d . . . . .
H23 H 0.633121 0.374790 0.495270 0.037 Uiso 1 1 calc R U . . .
C42 C 0.7573(8) 0.6025(3) 0.1630(3) 0.0376(18) Uani 1 1 d . . . . .
H42 H 0.821567 0.619964 0.189713 0.045 Uiso 1 1 calc R U . . .
C31 C 0.5072(6) 0.6910(3) 0.2034(3) 0.0294(16) Uani 1 1 d . . . . .
C51 C 0.6975(7) 0.8857(3) 0.3994(3) 0.0392(18) Uani 1 1 d . . . . .
H51 H 0.664298 0.893952 0.433153 0.047 Uiso 1 1 calc R U . . .
C12 C 0.5749(8) 0.7328(3) 0.4692(3) 0.041(2) Uani 1 1 d . . . . .
C32 C 0.4828(6) 0.7355(3) 0.2464(3) 0.0313(16) Uani 1 1 d . . . . .
H32 H 0.545530 0.753448 0.273838 0.038 Uiso 1 1 calc R U . . .
C44 C 1.0954(6) 0.8329(3) 0.2876(3) 0.0359(17) Uani 1 1 d . . . . .
H44 H 1.135860 0.795723 0.294362 0.043 Uiso 1 1 calc R U . . .
C16 C 0.7830(7) 0.7014(3) 0.4800(3) 0.0382(18) Uani 1 1 d . . . . .
H16 H 0.840269 0.675821 0.469703 0.046 Uiso 1 1 calc R U . . .
B2 B 0.8275(7) 0.9221(4) 0.2633(3) 0.0273(17) Uani 1 1 d . . . . .
C45 C 1.1497(7) 0.8899(3) 0.2870(3) 0.0402(18) Uani 1 1 d . . . . .
H45 H 1.229910 0.898521 0.291854 0.048 Uiso 1 1 calc R U . . .
C7 C 0.3507(6) 0.5908(4) 0.3041(4) 0.045(2) Uani 1 1 d . . . . .
H7 H 0.328054 0.562512 0.272513 0.053 Uiso 1 1 calc R U . . .
C11 C 0.4575(8) 0.7239(4) 0.4412(4) 0.049(2) Uani 1 1 d . . . . .
C38 C 0.5453(8) 0.5975(3) 0.1201(3) 0.041(2) Uani 1 1 d . . . . .
C33 C 0.3702(7) 0.7524(3) 0.2481(4) 0.0408(19) Uani 1 1 d . . . . .
H33 H 0.356090 0.780740 0.277021 0.049 Uiso 1 1 calc R U . . .
C13 C 0.6146(10) 0.7802(4) 0.5132(4) 0.055(3) Uani 1 1 d . . . . .
H13 H 0.560112 0.806669 0.524981 0.067 Uiso 1 1 calc R U . . .
B1 B 0.7209(7) 0.3941(3) 0.3845(3) 0.0261(17) Uani 1 1 d . . . . .
C10 C 0.4165(7) 0.6792(3) 0.3964(3) 0.0410(19) Uani 1 1 d . . . . .
C34 C 0.2738(7) 0.7259(4) 0.2051(4) 0.049(2) Uani 1 1 d . . . . .
H34 H 0.196789 0.737703 0.205764 0.058 Uiso 1 1 calc R U . . .
C36 C 0.4067(7) 0.6639(3) 0.1608(3) 0.0373(18) Uani 1 1 d . . . . .
C37 C 0.4322(8) 0.6190(3) 0.1209(3) 0.044(2) Uani 1 1 d . . . . .
C9 C 0.2970(7) 0.6682(4) 0.3685(4) 0.053(2) Uani 1 1 d . . . . .
H9 H 0.238738 0.691145 0.381277 0.064 Uiso 1 1 calc R U . . .
C8 C 0.2640(7) 0.6256(4) 0.3241(4) 0.058(3) Uani 1 1 d . . . . .
H8 H 0.184334 0.619371 0.306874 0.070 Uiso 1 1 calc R U . . .
C39 C 0.5684(11) 0.5485(4) 0.0814(4) 0.063(3) Uani 1 1 d . . . . .
H39 H 0.506147 0.529581 0.054510 0.076 Uiso 1 1 calc R U . . .
C15 C 0.8159(9) 0.7469(4) 0.5224(3) 0.057(3) Uani 1 1 d . . . . .
H15 H 0.895076 0.751589 0.541354 0.069 Uiso 1 1 calc R U . . .
C35 C 0.2926(7) 0.6848(4) 0.1640(4) 0.048(2) Uani 1 1 d . . . . .
H35 H 0.227933 0.669110 0.136127 0.058 Uiso 1 1 calc R U . . .
C40 C 0.6816(11) 0.5294(4) 0.0838(4) 0.064(3) Uani 1 1 d . . . . .
H40 H 0.695588 0.498768 0.057117 0.076 Uiso 1 1 calc R U . . .
C41 C 0.7765(9) 0.5547(3) 0.1253(3) 0.051(2) Uani 1 1 d . . . . .
H41 H 0.852562 0.539599 0.127609 0.061 Uiso 1 1 calc R U . . .
C14 C 0.7305(11) 0.7866(4) 0.5376(3) 0.063(3) Uani 1 1 d . . . . .
H14 H 0.755059 0.818325 0.565437 0.076 Uiso 1 1 calc R U . . .
H2 H 0.828(5) 0.969(2) 0.261(2) 0.006(13) Uiso 1 1 d . . . . .
H1 H 0.688(6) 0.349(3) 0.388(3) 0.030(17) Uiso 1 1 d . . . . .

loop_
_atom_site_aniso_label
_atom_site_aniso_U_11
_atom_site_aniso_U_22
_atom_site_aniso_U_33
_atom_site_aniso_U_23
_atom_site_aniso_U_13
_atom_site_aniso_U_12
W1 0.01989(13) 0.01264(13) 0.01925(12) 0.00129(9) 0.00533(9) 0.00135(10)
W2 0.02188(14) 0.01463(13) 0.02527(13) 0.00339(10) 0.00809(10) -0.00032(11)
Pd1 0.0247(3) 0.0125(2) 0.0218(2) 0.00219(18) 0.00795(19) 0.0009(2)
Br2 0.0865(8) 0.0568(6) 0.0572(6) 0.0068(4) -0.0267(5) -0.0318(6)
Br1 0.1030(9) 0.0690(7) 0.1292(10) 0.0052(7) 0.0773(8) 0.0474(7)
O2 0.029(3) 0.022(2) 0.040(3) 0.001(2) 0.017(2) 0.002(2)
N5 0.019(3) 0.017(3) 0.018(2) 0.0022(19) 0.002(2) 0.002(2)
O4 0.029(3) 0.029(3) 0.047(3) 0.011(2) -0.005(2) -0.002(2)
O1 0.034(3) 0.042(3) 0.036(3) -0.003(2) -0.002(2) -0.004(2)
N1 0.024(3) 0.016(3) 0.024(3) 0.002(2) 0.004(2) 0.003(2)
N9 0.032(3) 0.018(3) 0.025(3) 0.004(2) 0.007(2) -0.002(2)
C2 0.018(3) 0.010(3) 0.028(3) 0.001(2) 0.001(3) 0.005(3)
N3 0.028(3) 0.015(3) 0.021(3) 0.001(2) 0.009(2) -0.003(2)
C27 0.023(3) 0.015(3) 0.030(3) 0.008(3) 0.010(3) 0.003(3)
C1 0.031(4) 0.018(3) 0.023(3) 0.005(2) 0.008(3) 0.002(3)
O3 0.037(3) 0.054(4) 0.062(3) -0.018(3) 0.032(3) -0.008(3)
N6 0.025(3) 0.013(3) 0.026(3) 0.000(2) 0.008(2) -0.003(2)
N2 0.027(3) 0.015(3) 0.026(3) 0.002(2) 0.004(2) 0.004(2)
N11 0.027(3) 0.017(3) 0.024(3) 0.005(2) 0.006(2) 0.002(2)
C28 0.022(3) 0.019(3) 0.034(4) 0.004(3) 0.008(3) 0.002(3)
N4 0.028(3) 0.022(3) 0.020(3) 0.002(2) 0.004(2) -0.002(2)
N12 0.031(3) 0.018(3) 0.025(3) 0.001(2) 0.005(2) 0.006(2)
N7 0.025(3) 0.018(3) 0.030(3) 0.001(2) 0.010(2) -0.003(2)
C3 0.027(4) 0.021(3) 0.024(3) 0.004(3) 0.006(3) 0.004(3)
N10 0.037(3) 0.019(3) 0.026(3) 0.008(2) 0.008(2) 0.004(3)
N8 0.038(3) 0.016(3) 0.030(3) 0.003(2) 0.010(2) -0.007(3)
C29 0.027(4) 0.035(4) 0.038(4) 0.009(3) 0.010(3) -0.003(3)
C4 0.035(4) 0.016(3) 0.023(3) 0.007(2) 0.014(3) 0.003(3)
C18 0.023(3) 0.027(4) 0.028(3) 0.003(3) 0.008(3) 0.006(3)
C30 0.035(4) 0.017(3) 0.022(3) 0.012(2) 0.001(3) -0.002(3)
C20 0.038(4) 0.015(3) 0.030(3) 0.001(3) 0.001(3) 0.011(3)
C47 0.025(3) 0.033(4) 0.022(3) -0.002(3) 0.006(3) -0.006(3)
C49 0.033(4) 0.026(4) 0.035(4) 0.011(3) 0.010(3) 0.006(3)
C21 0.035(4) 0.020(3) 0.025(3) -0.004(3) 0.010(3) 0.003(3)
C25 0.023(3) 0.039(4) 0.022(3) -0.003(3) -0.004(3) -0.002(3)
C43 0.046(4) 0.015(3) 0.025(3) 0.005(3) 0.006(3) -0.003(3)
C17 0.051(5) 0.016(3) 0.028(3) 0.005(3) 0.022(3) 0.008(3)
C5 0.027(4) 0.022(3) 0.040(4) 0.015(3) 0.020(3) 0.008(3)
C6 0.025(4) 0.024(4) 0.050(4) 0.016(3) 0.014(3) 0.007(3)
C24 0.025(3) 0.024(4) 0.025(3) 0.003(3) 0.008(3) 0.003(3)
C26 0.028(4) 0.027(4) 0.028(3) -0.011(3) 0.007(3) -0.003(3)
C52 0.035(4) 0.026(4) 0.035(4) -0.007(3) 0.004(3) 0.014(3)
C50 0.031(4) 0.028(4) 0.033(4) 0.007(3) 0.012(3) 0.001(3)
C48 0.029(4) 0.042(4) 0.027(3) 0.013(3) 0.003(3) 0.006(3)
C46 0.037(4) 0.034(4) 0.037(4) 0.006(3) 0.004(3) -0.015(4)
C22 0.050(5) 0.036(4) 0.025(3) -0.002(3) 0.015(3) -0.006(4)
C19 0.037(4) 0.028(4) 0.036(4) 0.004(3) 0.011(3) 0.016(3)
C23 0.039(4) 0.026(4) 0.030(4) 0.005(3) 0.012(3) -0.016(3)
C42 0.068(6) 0.019(4) 0.028(4) 0.008(3) 0.014(3) 0.003(4)
C31 0.028(4) 0.025(4) 0.033(4) 0.015(3) 0.001(3) -0.004(3)
C51 0.045(5) 0.041(5) 0.036(4) -0.003(3) 0.018(3) 0.007(4)
C12 0.079(6) 0.024(4) 0.030(4) 0.008(3) 0.030(4) 0.012(4)
C32 0.021(3) 0.030(4) 0.042(4) 0.015(3) 0.006(3) -0.003(3)
C44 0.028(4) 0.037(4) 0.043(4) 0.009(3) 0.008(3) 0.004(3)
C16 0.059(5) 0.026(4) 0.028(4) -0.006(3) 0.005(3) 0.013(4)
B2 0.031(4) 0.017(4) 0.030(4) 0.007(3) -0.002(3) 0.004(3)
C45 0.033(4) 0.038(4) 0.048(4) 0.009(3) 0.007(3) -0.011(4)
C7 0.022(4) 0.037(5) 0.074(6) 0.018(4) 0.008(4) -0.002(3)
C11 0.067(6) 0.034(4) 0.061(5) 0.017(4) 0.051(5) 0.025(4)
C38 0.072(6) 0.022(4) 0.024(4) 0.007(3) -0.001(3) -0.012(4)
C33 0.038(4) 0.029(4) 0.060(5) 0.013(3) 0.018(4) -0.006(4)
C13 0.103(8) 0.034(5) 0.039(5) 0.008(4) 0.035(5) 0.024(5)
B1 0.035(4) 0.014(4) 0.028(4) 0.001(3) 0.003(3) -0.006(3)
C10 0.043(5) 0.037(4) 0.051(5) 0.026(4) 0.028(4) 0.015(4)
C34 0.020(4) 0.054(6) 0.068(6) 0.015(5) -0.001(4) -0.004(4)
C36 0.036(4) 0.037(4) 0.033(4) 0.013(3) -0.006(3) -0.013(4)
C37 0.058(5) 0.032(4) 0.031(4) 0.009(3) -0.014(4) -0.025(4)
C9 0.036(5) 0.052(6) 0.085(7) 0.026(5) 0.041(5) 0.017(4)
C8 0.027(4) 0.063(6) 0.089(7) 0.046(5) 0.020(4) 0.004(4)
C39 0.112(9) 0.036(5) 0.032(4) -0.008(4) -0.005(5) -0.004(5)
C15 0.093(7) 0.038(5) 0.031(4) -0.001(4) -0.008(4) 0.017(5)
C35 0.033(4) 0.056(6) 0.050(5) 0.017(4) -0.003(4) -0.013(4)
C40 0.121(9) 0.036(5) 0.034(5) -0.009(4) 0.015(5) 0.012(6)
C41 0.101(7) 0.025(4) 0.032(4) 0.004(3) 0.025(4) 0.011(4)
C14 0.135(10) 0.029(5) 0.025(4) -0.004(3) 0.017(5) 0.026(6)

loop_
_atom_type_symbol
_atom_type_description
_atom_type_scat_dispersion_real
_atom_type_scat_dispersion_imag
_atom_type_scat_source
C C 0.0033 0.0016 'International Tables Vol C Tables 4.2.6.8 and 6.1.1.4'
H H 0.0000 0.0000 'International Tables Vol C Tables 4.2.6.8 and 6.1.1.4'
B B 0.0013 0.0007 'International Tables Vol C Tables 4.2.6.8 and 6.1.1.4'
Br Br -0.2901 2.4595 'International Tables Vol C Tables 4.2.6.8 and 6.1.1.4'
N N 0.0061 0.0033 'International Tables Vol C Tables 4.2.6.8 and 6.1.1.4'
O O 0.0106 0.0060 'International Tables Vol C Tables 4.2.6.8 and 6.1.1.4'
Pd Pd -0.9988 1.0072 'International Tables Vol C Tables 4.2.6.8 and 6.1.1.4'
W W -0.8490 6.8722 'International Tables Vol C Tables 4.2.6.8 and 6.1.1.4'

loop_
_exptl_crystal_face_index_h
_exptl_crystal_face_index_k
_exptl_crystal_face_index_l
_exptl_crystal_face_perp_dist
-2 -27 15 0.0455
2 27 -15 0.0455
0 -27 -15 0.0482
-1 24 19 0.0670
14 -14 2 0.0222
-14 14 -2 0.0222
-9 -25 8 0.0206
7 27 -8 0.0448

loop_
_geom_angle_atom_site_label_1
_geom_angle_atom_site_label_2
_geom_angle_atom_site_label_3
_geom_angle
_geom_angle_site_symmetry_1
_geom_angle_site_symmetry_3
_geom_angle_publ_flag
N5 W1 Pd1 103.02(12) . . ?
N5 W1 N1 79.46(17) . . ?
N5 W1 N3 82.66(17) . . ?
N1 W1 Pd1 142.40(13) . . ?
C2 W1 Pd1 54.35(16) . . ?
C2 W1 N5 94.5(2) . . ?
C2 W1 N1 88.1(2) . . ?
C2 W1 N3 168.0(2) . . ?
C2 W1 C3 85.0(2) . . ?
N3 W1 Pd1 137.67(13) . . ?
N3 W1 N1 79.90(18) . . ?
C1 W1 Pd1 49.08(18) . . ?
C1 W1 N5 100.9(2) . . ?
C1 W1 N1 168.4(2) . . ?
C1 W1 C2 103.4(2) . . ?
C1 W1 N3 88.6(2) . . ?
C1 W1 C3 92.7(3) . . ?
C3 W1 Pd1 87.98(17) . . ?
C3 W1 N5 166.1(2) . . ?
C3 W1 N1 86.7(2) . . ?
C3 W1 N3 95.0(2) . . ?
N9 W2 Pd1 138.60(13) . . ?
N9 W2 N11 79.11(18) . . ?
N9 W2 N7 81.57(18) . . ?
C27 W2 Pd1 48.68(17) . . ?
C27 W2 N9 90.8(2) . . ?
C27 W2 N11 108.7(2) . . ?
C27 W2 C28 102.2(2) . . ?
C27 W2 N7 166.6(2) . . ?
C27 W2 C29 86.2(3) . . ?
N11 W2 Pd1 103.42(13) . . ?
N11 W2 N7 80.85(19) . . ?
C28 W2 Pd1 53.67(18) . . ?
C28 W2 N9 166.1(2) . . ?
C28 W2 N11 92.1(2) . . ?
C28 W2 N7 86.5(2) . . ?
N7 W2 Pd1 139.82(13) . . ?
C29 W2 Pd1 90.87(19) . . ?
C29 W2 N9 95.0(2) . . ?
C29 W2 N11 164.0(2) . . ?
C29 W2 C28 90.6(3) . . ?
C29 W2 N7 83.5(2) . . ?
W1 Pd1 W2 166.20(2) . . ?
C2 Pd1 W1 45.41(16) . . ?
C2 Pd1 W2 123.81(16) . . ?
C27 Pd1 W1 146.44(17) . . ?
C27 Pd1 W2 42.94(17) . . ?
C27 Pd1 C2 122.7(2) . . ?
C27 Pd1 C1 130.2(2) . . ?
C27 Pd1 C28 88.3(2) . . ?
C1 Pd1 W1 43.46(17) . . ?
C1 Pd1 W2 145.80(17) . . ?
C1 Pd1 C2 88.9(2) . . ?
C1 Pd1 C28 125.3(2) . . ?
C28 Pd1 W1 122.78(16) . . ?
C28 Pd1 W2 45.54(16) . . ?
C28 Pd1 C2 101.2(2) . . ?
N6 N5 W1 122.2(3) . . ?
C24 N5 W1 132.1(4) . . ?
C24 N5 N6 105.5(5) . . ?
N2 N1 W1 121.8(4) . . ?
C18 N1 W1 131.5(4) . . ?
C18 N1 N2 106.6(5) . . ?
N10 N9 W2 122.0(4) . . ?
C47 N9 W2 131.5(4) . . ?
C47 N9 N10 106.4(5) . . ?
W1 C2 Pd1 80.2(2) . . ?
O2 C2 W1 166.3(5) . . ?
O2 C2 Pd1 113.2(4) . . ?
N4 N3 W1 123.1(4) . . ?
C21 N3 W1 131.0(4) . . ?
C21 N3 N4 105.9(5) . . ?
W2 C27 Pd1 88.4(2) . . ?
C30 C27 W2 158.5(4) . . ?
C30 C27 Pd1 112.8(4) . . ?
W1 C1 Pd1 87.5(3) . . ?
C4 C1 W1 159.6(5) . . ?
C4 C1 Pd1 112.9(4) . . ?
N5 N6 B1 119.7(5) . . ?
C26 N6 N5 110.1(5) . . ?
C26 N6 B1 129.8(5) . . ?
N1 N2 B1 119.7(5) . . ?
C20 N2 N1 108.5(5) . . ?
C20 N2 B1 131.7(6) . . ?
N12 N11 W2 120.9(4) . . ?
C50 N11 W2 131.6(4) . . ?
C50 N11 N12 107.3(5) . . ?
W2 C28 Pd1 80.8(2) . . ?
O4 C28 W2 165.4(5) . . ?
O4 C28 Pd1 113.8(4) . . ?
N3 N4 B1 120.1(5) . . ?
C23 N4 N3 109.9(5) . . ?
C23 N4 B1 130.0(6) . . ?
N11 N12 B2 122.2(5) . . ?
C52 N12 N11 109.2(5) . . ?
C52 N12 B2 128.6(6) . . ?
N8 N7 W2 122.6(4) . . ?
C44 N7 W2 131.1(5) . . ?
C44 N7 N8 106.3(5) . . ?
O1 C3 W1 176.7(6) . . ?
N9 N10 B2 121.1(5) . . ?
C49 N10 N9 109.1(5) . . ?
C49 N10 B2 129.8(6) . . ?
N7 N8 B2 119.7(5) . . ?
C46 N8 N7 108.4(6) . . ?
C46 N8 B2 131.8(6) . . ?
O3 C29 W2 177.6(6) . . ?
C17 C4 C1 121.0(6) . . ?
C5 C4 C1 119.6(6) . . ?
C5 C4 C17 119.4(6) . . ?
N1 C18 H18 125.1 . . ?
N1 C18 C19 109.7(6) . . ?
C19 C18 H18 125.1 . . ?
C43 C30 C27 121.5(6) . . ?
C31 C30 C27 118.2(6) . . ?
C31 C30 C43 120.3(6) . . ?
N2 C20 H20 125.2 . . ?
N2 C20 C19 109.5(6) . . ?
C19 C20 H20 125.2 . . ?
N9 C47 H47 124.5 . . ?
N9 C47 C48 111.1(6) . . ?
C48 C47 H47 124.5 . . ?
N10 C49 H49 125.6 . . ?
N10 C49 C48 108.7(6) . . ?
C48 C49 H49 125.6 . . ?
N3 C21 H21 124.6 . . ?
N3 C21 C22 110.7(6) . . ?
C22 C21 H21 124.6 . . ?
C24 C25 H25 127.2 . . ?
C26 C25 H25 127.2 . . ?
C26 C25 C24 105.7(5) . . ?
C30 C43 C38 119.6(7) . . ?
C42 C43 C30 122.5(6) . . ?
C42 C43 C38 117.9(6) . . ?
C4 C17 C12 120.0(7) . . ?
C16 C17 C4 121.2(6) . . ?
C16 C17 C12 118.7(6) . . ?
C4 C5 C6 121.8(6) . . ?
C4 C5 C10 121.1(6) . . ?
C6 C5 C10 117.1(6) . . ?
C5 C6 H6 119.1 . . ?
C7 C6 C5 121.7(7) . . ?
C7 C6 H6 119.1 . . ?
N5 C24 C25 110.7(5) . . ?
N5 C24 H24 124.6 . . ?
C25 C24 H24 124.6 . . ?
N6 C26 C25 108.0(6) . . ?
N6 C26 H26 126.0 . . ?
C25 C26 H26 126.0 . . ?
N12 C52 H52 125.6 . . ?
N12 C52 C51 108.8(6) . . ?
C51 C52 H52 125.6 . . ?
N11 C50 H50 124.9 . . ?
N11 C50 C51 110.3(6) . . ?
C51 C50 H50 124.9 . . ?
C47 C48 C49 104.7(5) . . ?
C47 C48 H48 127.7 . . ?
C49 C48 H48 127.7 . . ?
N8 C46 H46 124.8 . . ?
N8 C46 C45 110.3(6) . . ?
C45 C46 H46 124.8 . . ?
C21 C22 H22 127.5 . . ?
C21 C22 C23 104.9(6) . . ?
C23 C22 H22 127.5 . . ?
C18 C19 H19 127.2 . . ?
C20 C19 C18 105.6(6) . . ?
C20 C19 H19 127.2 . . ?
N4 C23 C22 108.5(6) . . ?
N4 C23 H23 125.7 . . ?
C22 C23 H23 125.7 . . ?
C43 C42 H42 119.0 . . ?
C41 C42 C43 122.0(8) . . ?
C41 C42 H42 119.0 . . ?
C30 C31 C32 121.5(6) . . ?
C30 C31 C36 120.8(7) . . ?
C32 C31 C36 117.7(6) . . ?
C52 C51 C50 104.5(6) . . ?
C52 C51 H51 127.7 . . ?
C50 C51 H51 127.7 . . ?
C11 C12 C17 118.1(7) . . ?
C11 C12 C13 123.6(8) . . ?
C13 C12 C17 118.3(8) . . ?
C31 C32 H32 119.1 . . ?
C33 C32 C31 121.7(7) . . ?
C33 C32 H32 119.1 . . ?
N7 C44 H44 124.2 . . ?
N7 C44 C45 111.5(7) . . ?
C45 C44 H44 124.2 . . ?
C17 C16 H16 119.7 . . ?
C15 C16 C17 120.6(8) . . ?
C15 C16 H16 119.7 . . ?
N12 B2 H2 114(3) . . ?
N10 B2 N12 106.0(6) . . ?
N10 B2 N8 109.6(6) . . ?
N10 B2 H2 112(3) . . ?
N8 B2 N12 107.3(5) . . ?
N8 B2 H2 108(3) . . ?
C46 C45 C44 103.4(7) . . ?
C46 C45 H45 128.3 . . ?
C44 C45 H45 128.3 . . ?
C6 C7 H7 119.4 . . ?
C6 C7 C8 121.2(8) . . ?
C8 C7 H7 119.4 . . ?
C12 C11 Br1 118.5(6) . . ?
C12 C11 C10 124.8(7) . . ?
C10 C11 Br1 116.7(7) . . ?
C37 C38 C43 117.7(7) . . ?
C37 C38 C39 123.6(8) . . ?
C39 C38 C43 118.7(8) . . ?
C32 C33 H33 120.4 . . ?
C32 C33 C34 119.3(8) . . ?
C34 C33 H33 120.4 . . ?
C12 C13 H13 120.0 . . ?
C14 C13 C12 120.0(8) . . ?
C14 C13 H13 120.0 . . ?
N6 B1 H1 110(3) . . ?
N2 B1 N6 108.3(5) . . ?
N2 B1 H1 114(4) . . ?
N4 B1 N6 108.3(5) . . ?
N4 B1 N2 107.5(5) . . ?
N4 B1 H1 109(3) . . ?
C11 C10 C5 116.4(7) . . ?
C11 C10 C9 125.7(8) . . ?
C9 C10 C5 117.9(8) . . ?
C33 C34 H34 119.5 . . ?
C35 C34 C33 121.0(8) . . ?
C35 C34 H34 119.5 . . ?
C37 C36 C31 116.8(7) . . ?
C37 C36 C35 125.6(7) . . ?
C35 C36 C31 117.6(7) . . ?
C38 C37 Br2 117.6(6) . . ?
C38 C37 C36 124.7(6) . . ?
C36 C37 Br2 117.7(6) . . ?
C10 C9 H9 118.7 . . ?
C8 C9 C10 122.6(8) . . ?
C8 C9 H9 118.7 . . ?
C7 C8 H8 120.3 . . ?
C9 C8 C7 119.4(8) . . ?
C9 C8 H8 120.3 . . ?
C38 C39 H39 119.9 . . ?
C40 C39 C38 120.2(8) . . ?
C40 C39 H39 119.9 . . ?
C16 C15 H15 119.9 . . ?
C16 C15 C14 120.3(9) . . ?
C14 C15 H15 119.9 . . ?
C34 C35 C36 122.7(7) . . ?
C34 C35 H35 118.6 . . ?
C36 C35 H35 118.6 . . ?
C39 C40 H40 119.2 . . ?
C39 C40 C41 121.6(8) . . ?
C41 C40 H40 119.2 . . ?
C42 C41 C40 119.6(9) . . ?
C42 C41 H41 120.2 . . ?
C40 C41 H41 120.2 . . ?
C13 C14 C15 122.1(8) . . ?
C13 C14 H14 119.0 . . ?
C15 C14 H14 119.0 . . ?

loop_
_geom_bond_atom_site_label_1
_geom_bond_atom_site_label_2
_geom_bond_distance
_geom_bond_site_symmetry_2
_geom_bond_publ_flag
W1 Pd1 2.7573(5) . ?
W1 N5 2.201(5) . ?
W1 N1 2.244(5) . ?
W1 C2 1.992(6) . ?
W1 N3 2.216(5) . ?
W1 C1 1.898(6) . ?
W1 C3 2.013(6) . ?
W2 Pd1 2.7661(5) . ?
W2 N9 2.218(5) . ?
W2 C27 1.885(6) . ?
W2 N11 2.234(5) . ?
W2 C28 2.000(6) . ?
W2 N7 2.249(5) . ?
W2 C29 1.982(8) . ?
Pd1 C2 2.274(6) . ?
Pd1 C27 2.078(6) . ?
Pd1 C1 2.085(6) . ?
Pd1 C28 2.258(6) . ?
Br2 C37 1.914(7) . ?
Br1 C11 1.912(7) . ?
O2 C2 1.176(7) . ?
N5 N6 1.381(7) . ?
N5 C24 1.326(7) . ?
O4 C28 1.171(7) . ?
O1 C3 1.139(7) . ?
N1 N2 1.381(7) . ?
N1 C18 1.344(8) . ?
N9 N10 1.372(7) . ?
N9 C47 1.327(7) . ?
N3 N4 1.357(7) . ?
N3 C21 1.336(7) . ?
C27 C30 1.471(9) . ?
C1 C4 1.445(9) . ?
O3 C29 1.153(8) . ?
N6 C26 1.334(7) . ?
N6 B1 1.549(8) . ?
N2 C20 1.333(8) . ?
N2 B1 1.547(10) . ?
N11 N12 1.348(7) . ?
N11 C50 1.325(8) . ?
N4 C23 1.326(8) . ?
N4 B1 1.537(9) . ?
N12 C52 1.347(8) . ?
N12 B2 1.567(9) . ?
N7 N8 1.367(7) . ?
N7 C44 1.320(8) . ?
N10 C49 1.339(8) . ?
N10 B2 1.526(9) . ?
N8 C46 1.336(8) . ?
N8 B2 1.526(10) . ?
C4 C17 1.424(9) . ?
C4 C5 1.418(9) . ?
C18 H18 0.9300 . ?
C18 C19 1.382(9) . ?
C30 C43 1.429(9) . ?
C30 C31 1.390(9) . ?
C20 H20 0.9300 . ?
C20 C19 1.365(10) . ?
C47 H47 0.9300 . ?
C47 C48 1.380(9) . ?
C49 H49 0.9300 . ?
C49 C48 1.381(10) . ?
C21 H21 0.9300 . ?
C21 C22 1.368(9) . ?
C25 H25 0.9300 . ?
C25 C24 1.384(9) . ?
C25 C26 1.369(9) . ?
C43 C42 1.400(10) . ?
C43 C38 1.447(10) . ?
C17 C12 1.451(10) . ?
C17 C16 1.414(10) . ?
C5 C6 1.419(10) . ?
C5 C10 1.458(10) . ?
C6 H6 0.9300 . ?
C6 C7 1.352(9) . ?
C24 H24 0.9300 . ?
C26 H26 0.9300 . ?
C52 H52 0.9300 . ?
C52 C51 1.369(10) . ?
C50 H50 0.9300 . ?
C50 C51 1.392(9) . ?
C48 H48 0.9300 . ?
C46 H46 0.9300 . ?
C46 C45 1.363(10) . ?
C22 H22 0.9300 . ?
C22 C23 1.374(9) . ?
C19 H19 0.9300 . ?
C23 H23 0.9300 . ?
C42 H42 0.9300 . ?
C42 C41 1.383(10) . ?
C31 C32 1.430(10) . ?
C31 C36 1.460(9) . ?
C51 H51 0.9300 . ?
C12 C11 1.385(12) . ?
C12 C13 1.429(11) . ?
C32 H32 0.9300 . ?
C32 C33 1.362(10) . ?
C44 H44 0.9300 . ?
C44 C45 1.390(10) . ?
C16 H16 0.9300 . ?
C16 C15 1.363(10) . ?
B2 H2 1.03(5) . ?
C45 H45 0.9300 . ?
C7 H7 0.9300 . ?
C7 C8 1.400(12) . ?
C11 C10 1.402(12) . ?
C38 C37 1.393(12) . ?
C38 C39 1.430(11) . ?
C33 H33 0.9300 . ?
C33 C34 1.429(11) . ?
C13 H13 0.9300 . ?
C13 C14 1.344(14) . ?
B1 H1 1.06(6) . ?
C10 C9 1.411(11) . ?
C34 H34 0.9300 . ?
C34 C35 1.330(12) . ?
C36 C37 1.393(11) . ?
C36 C35 1.410(11) . ?
C9 H9 0.9300 . ?
C9 C8 1.350(13) . ?
C8 H8 0.9300 . ?
C39 H39 0.9300 . ?
C39 C40 1.362(14) . ?
C15 H15 0.9300 . ?
C15 C14 1.406(12) . ?
C35 H35 0.9300 . ?
C40 H40 0.9300 . ?
C40 C41 1.391(13) . ?
C41 H41 0.9300 . ?
C14 H14 0.9300 . ?

loop_
_geom_torsion_atom_site_label_1
_geom_torsion_atom_site_label_2
_geom_torsion_atom_site_label_3
_geom_torsion_atom_site_label_4
_geom_torsion
_geom_torsion_site_symmetry_1
_geom_torsion_site_symmetry_2
_geom_torsion_site_symmetry_3
_geom_torsion_site_symmetry_4
_geom_torsion_publ_flag
W1 N5 N6 C26 175.0(4) . . . . ?
W1 N5 N6 B1 -11.4(7) . . . . ?
W1 N5 C24 C25 -174.2(4) . . . . ?
W1 N1 N2 C20 175.7(4) . . . . ?
W1 N1 N2 B1 -3.6(7) . . . . ?
W1 N1 C18 C19 -175.5(4) . . . . ?
W1 N3 N4 C23 177.1(4) . . . . ?
W1 N3 N4 B1 -3.0(7) . . . . ?
W1 N3 C21 C22 -176.8(5) . . . . ?
W1 C1 C4 C17 97.4(14) . . . . ?
W1 C1 C4 C5 -83.2(15) . . . . ?
W2 N9 N10 C49 -178.3(4) . . . . ?
W2 N9 N10 B2 0.7(8) . . . . ?
W2 N9 C47 C48 177.6(5) . . . . ?
W2 C27 C30 C43 91.9(14) . . . . ?
W2 C27 C30 C31 -88.2(14) . . . . ?
W2 N11 N12 C52 -174.6(4) . . . . ?
W2 N11 N12 B2 6.7(7) . . . . ?
W2 N11 C50 C51 174.4(5) . . . . ?
W2 N7 N8 C46 -178.6(4) . . . . ?
W2 N7 N8 B2 4.1(7) . . . . ?
W2 N7 C44 C45 177.8(4) . . . . ?
Pd1 W1 C1 C4 -179.1(15) . . . . ?
Pd1 W2 C27 C30 -170.0(15) . . . . ?
Pd1 C27 C30 C43 -77.3(6) . . . . ?
Pd1 C27 C30 C31 102.6(5) . . . . ?
Pd1 C1 C4 C17 -81.7(6) . . . . ?
Pd1 C1 C4 C5 97.8(6) . . . . ?
Br1 C11 C10 C5 177.9(5) . . . . ?
Br1 C11 C10 C9 -2.0(10) . . . . ?
N5 W1 C1 Pd1 -97.8(2) . . . . ?
N5 W1 C1 C4 83.0(14) . . . . ?
N5 N6 C26 C25 0.3(7) . . . . ?
N5 N6 B1 N2 -52.0(7) . . . . ?
N5 N6 B1 N4 64.2(7) . . . . ?
N1 W1 C1 Pd1 171.4(10) . . . . ?
N1 W1 C1 C4 -8(2) . . . . ?
N1 N2 C20 C19 0.5(7) . . . . ?
N1 N2 B1 N6 60.1(7) . . . . ?
N1 N2 B1 N4 -56.6(7) . . . . ?
N1 C18 C19 C20 0.6(7) . . . . ?
N9 W2 C27 Pd1 -170.5(2) . . . . ?
N9 W2 C27 C30 19.5(14) . . . . ?
N9 N10 C49 C48 0.6(8) . . . . ?
N9 N10 B2 N12 -58.0(7) . . . . ?
N9 N10 B2 N8 57.5(8) . . . . ?
N9 C47 C48 C49 0.4(8) . . . . ?
C2 W1 C1 Pd1 -0.5(3) . . . . ?
C2 W1 C1 C4 -179.6(14) . . . . ?
N3 W1 C1 Pd1 179.9(2) . . . . ?
N3 W1 C1 C4 0.8(14) . . . . ?
N3 N4 C23 C22 0.5(7) . . . . ?
N3 N4 B1 N6 -55.6(7) . . . . ?
N3 N4 B1 N2 61.1(7) . . . . ?
N3 C21 C22 C23 -0.8(8) . . . . ?
C27 C30 C43 C42 5.8(9) . . . . ?
C27 C30 C43 C38 -176.4(5) . . . . ?
C27 C30 C31 C32 -4.8(9) . . . . ?
C27 C30 C31 C36 175.4(5) . . . . ?
C1 C4 C17 C12 176.4(6) . . . . ?
C1 C4 C17 C16 -0.5(9) . . . . ?
C1 C4 C5 C6 0.0(9) . . . . ?
C1 C4 C5 C10 -179.0(6) . . . . ?
N6 N5 C24 C25 1.2(7) . . . . ?
N2 N1 C18 C19 -0.3(7) . . . . ?
N2 C20 C19 C18 -0.7(7) . . . . ?
N11 W2 C27 Pd1 -91.7(2) . . . . ?
N11 W2 C27 C30 98.3(13) . . . . ?
N11 N12 C52 C51 -0.9(7) . . . . ?
N11 N12 B2 N10 54.1(7) . . . . ?
N11 N12 B2 N8 -63.0(7) . . . . ?
N11 C50 C51 C52 -0.5(8) . . . . ?
C28 W2 C27 Pd1 4.7(3) . . . . ?
C28 W2 C27 C30 -165.3(13) . . . . ?
N4 N3 C21 C22 1.1(7) . . . . ?
N12 N11 C50 C51 -0.1(7) . . . . ?
N12 C52 C51 C50 0.9(8) . . . . ?
N7 W2 C27 Pd1 134.4(8) . . . . ?
N7 W2 C27 C30 -36(2) . . . . ?
N7 N8 C46 C45 0.2(8) . . . . ?
N7 N8 B2 N12 55.0(7) . . . . ?
N7 N8 B2 N10 -59.6(7) . . . . ?
N7 C44 C45 C46 1.7(8) . . . . ?
C3 W1 C1 Pd1 85.0(2) . . . . ?
C3 W1 C1 C4 -94.1(14) . . . . ?
N10 N9 C47 C48 -0.1(7) . . . . ?
N10 C49 C48 C47 -0.6(8) . . . . ?
N8 N7 C44 C45 -1.7(8) . . . . ?
N8 C46 C45 C44 -1.1(8) . . . . ?
C29 W2 C27 Pd1 94.5(3) . . . . ?
C29 W2 C27 C30 -75.5(14) . . . . ?
C4 C17 C12 C11 3.2(9) . . . . ?
C4 C17 C12 C13 -175.3(6) . . . . ?
C4 C17 C16 C15 176.1(7) . . . . ?
C4 C5 C6 C7 179.7(6) . . . . ?
C4 C5 C10 C11 2.1(9) . . . . ?
C4 C5 C10 C9 -178.0(6) . . . . ?
C18 N1 N2 C20 -0.1(6) . . . . ?
C18 N1 N2 B1 -179.4(5) . . . . ?
C30 C43 C42 C41 178.0(6) . . . . ?
C30 C43 C38 C37 -0.1(9) . . . . ?
C30 C43 C38 C39 -178.6(6) . . . . ?
C30 C31 C32 C33 -179.5(6) . . . . ?
C30 C31 C36 C37 2.0(9) . . . . ?
C30 C31 C36 C35 -178.6(6) . . . . ?
C20 N2 B1 N6 -119.0(7) . . . . ?
C20 N2 B1 N4 124.3(7) . . . . ?
C47 N9 N10 C49 -0.3(7) . . . . ?
C47 N9 N10 B2 178.6(6) . . . . ?
C49 N10 B2 N12 120.7(7) . . . . ?
C49 N10 B2 N8 -123.8(7) . . . . ?
C21 N3 N4 C23 -1.0(7) . . . . ?
C21 N3 N4 B1 178.9(5) . . . . ?
C21 C22 C23 N4 0.2(8) . . . . ?
C43 C30 C31 C32 175.0(6) . . . . ?
C43 C30 C31 C36 -4.7(9) . . . . ?
C43 C42 C41 C40 1.8(11) . . . . ?
C43 C38 C37 Br2 178.8(4) . . . . ?
C43 C38 C37 C36 -2.7(11) . . . . ?
C43 C38 C39 C40 -0.7(12) . . . . ?
C17 C4 C5 C6 179.4(6) . . . . ?
C17 C4 C5 C10 0.4(9) . . . . ?
C17 C12 C11 Br1 179.5(5) . . . . ?
C17 C12 C11 C10 -0.6(11) . . . . ?
C17 C12 C13 C14 -0.5(11) . . . . ?
C17 C16 C15 C14 -1.2(12) . . . . ?
C5 C4 C17 C12 -3.1(9) . . . . ?
C5 C4 C17 C16 -179.9(6) . . . . ?
C5 C6 C7 C8 -1.3(11) . . . . ?
C5 C10 C9 C8 -2.2(11) . . . . ?
C6 C5 C10 C11 -177.0(6) . . . . ?
C6 C5 C10 C9 3.0(9) . . . . ?
C6 C7 C8 C9 2.2(12) . . . . ?
C24 N5 N6 C26 -0.9(7) . . . . ?
C24 N5 N6 B1 172.7(5) . . . . ?
C24 C25 C26 N6 0.5(7) . . . . ?
C26 N6 B1 N2 120.2(7) . . . . ?
C26 N6 B1 N4 -123.6(7) . . . . ?
C26 C25 C24 N5 -1.1(8) . . . . ?
C52 N12 B2 N10 -124.4(7) . . . . ?
C52 N12 B2 N8 118.5(7) . . . . ?
C50 N11 N12 C52 0.6(7) . . . . ?
C50 N11 N12 B2 -178.1(5) . . . . ?
C46 N8 B2 N12 -121.4(7) . . . . ?
C46 N8 B2 N10 123.9(7) . . . . ?
C23 N4 B1 N6 124.3(7) . . . . ?
C23 N4 B1 N2 -119.0(7) . . . . ?
C42 C43 C38 C37 177.8(6) . . . . ?
C42 C43 C38 C39 -0.7(9) . . . . ?
C31 C30 C43 C42 -174.1(6) . . . . ?
C31 C30 C43 C38 3.7(9) . . . . ?
C31 C32 C33 C34 -1.4(10) . . . . ?
C31 C36 C37 Br2 -179.7(4) . . . . ?
C31 C36 C37 C38 1.8(10) . . . . ?
C31 C36 C35 C34 -2.4(11) . . . . ?
C12 C17 C16 C15 -0.8(10) . . . . ?
C12 C11 C10 C5 -1.9(11) . . . . ?
C12 C11 C10 C9 178.1(7) . . . . ?
C12 C13 C14 C15 -1.6(13) . . . . ?
C32 C31 C36 C37 -177.7(6) . . . . ?
C32 C31 C36 C35 1.6(9) . . . . ?
C32 C33 C34 C35 0.8(11) . . . . ?
C44 N7 N8 C46 0.9(7) . . . . ?
C44 N7 N8 B2 -176.3(6) . . . . ?
C16 C17 C12 C11 -179.9(6) . . . . ?
C16 C17 C12 C13 1.7(9) . . . . ?
C16 C15 C14 C13 2.5(13) . . . . ?
B2 N12 C52 C51 177.7(6) . . . . ?
B2 N10 C49 C48 -178.3(7) . . . . ?
B2 N8 C46 C45 176.9(6) . . . . ?
C11 C12 C13 C14 -178.9(8) . . . . ?
C11 C10 C9 C8 177.7(7) . . . . ?
C38 C43 C42 C41 0.2(10) . . . . ?
C38 C39 C40 C41 2.8(14) . . . . ?
C33 C34 C35 C36 1.2(13) . . . . ?
C13 C12 C11 Br1 -2.1(10) . . . . ?
C13 C12 C11 C10 177.7(7) . . . . ?
B1 N6 C26 C25 -172.5(6) . . . . ?
B1 N2 C20 C19 179.7(6) . . . . ?
B1 N4 C23 C22 -179.4(6) . . . . ?
C10 C5 C6 C7 -1.3(9) . . . . ?
C10 C9 C8 C7 -0.4(12) . . . . ?
C36 C31 C32 C33 0.2(9) . . . . ?
C37 C38 C39 C40 -179.2(8) . . . . ?
C37 C36 C35 C34 176.9(8) . . . . ?
C39 C38 C37 Br2 -2.8(10) . . . . ?
C39 C38 C37 C36 175.7(7) . . . . ?
C39 C40 C41 C42 -3.3(13) . . . . ?
C35 C36 C37 Br2 1.0(10) . . . . ?
C35 C36 C37 C38 -177.5(7) . . . . ?

loop_
_exptl_oxdiff_crystal_face_indexfrac_h
_exptl_oxdiff_crystal_face_indexfrac_k
_exptl_oxdiff_crystal_face_indexfrac_l
_exptl_oxdiff_crystal_face_x
_exptl_oxdiff_crystal_face_y
_exptl_oxdiff_crystal_face_z
-2.1652 -26.7830 15.2363 -0.0566 -0.2267 0.9723
2.1652 26.7830 -15.2363 0.0566 0.2267 -0.9723
0.2202 -26.8268 -14.9101 0.1597 0.6757 0.7196
-0.6578 24.0838 19.1972 -0.1851 -0.7805 -0.5971
13.8231 -14.4438 1.8653 -0.8815 0.2117 0.4221
-13.8231 14.4438 -1.8653 0.8815 -0.2117 -0.4221
-8.8784 -25.2644 8.2610 0.4434 -0.1037 0.8903
7.0688 27.0331 -8.4717 -0.3285 0.0761 -0.9414

loop_
_smtbx_masks_void_nr
_smtbx_masks_void_average_x
_smtbx_masks_void_average_y
_smtbx_masks_void_average_z
_smtbx_masks_void_volume
_smtbx_masks_void_count_electrons
_smtbx_masks_void_content
1 0.000 0.000 0.500 373.2 81.5 ?
2 0.000 0.500 0.000 373.2 81.5 ?
